data_4124569
loop_
_publ_author_name
'Curado, Natalia'
'Carrasco, Mario'
'\'Alvarez, Eleuterio'
'Maya, Celia'
'Peloso, Riccardo'
'Rodr\'iguez, Amor'
'L\'opez-Serrano, Joaqu\'in'
'Carmona, Ernesto'

_publ_section_title
;
 Lithium Di- and Trimethyl Dimolybdenum(II) Complexes with Mo-Mo Quadruple
 Bonds and Bridging Methyl Groups.
;
_journal_issue 38
_journal_name_full 'Journal of the American Chemical Society'
_journal_page_first 12378
_journal_page_last 12387
_journal_paper_doi 10.1021/jacs.5b07899
_journal_volume 137
_journal_year 2015
_chemical_formula_moiety 'C49 H61 Li Mo2 N4 O'
_chemical_formula_sum 'C49 H61 Li Mo2 N4 O'
_chemical_formula_weight 920.84
_chemical_name_systematic
; 
 ? 
;
_space_group_IT_number 2
_symmetry_cell_setting triclinic
_symmetry_space_group_name_Hall '-P 1'
_symmetry_space_group_name_H-M 'P -1'
_atom_sites_solution_hydrogens geom
_atom_sites_solution_primary direct
_atom_sites_solution_secondary difmap
_audit_creation_method SHELXL-97
_cell_angle_alpha 79.420(4)
_cell_angle_beta 80.038(4)
_cell_angle_gamma 70.732(4)
_cell_formula_units_Z 2
_cell_length_a 10.2420(13)
_cell_length_b 10.8683(15)
_cell_length_c 22.381(3)
_cell_measurement_reflns_used 5916
_cell_measurement_temperature 173(2)
_cell_measurement_theta_max 0.00
_cell_measurement_theta_min 0.00
_cell_volume 2294.7(5)
_computing_cell_refinement 'Bruker SAINT'
_computing_data_collection 'Bruker APEX2'
_computing_data_reduction 'Bruker SAINT'
_computing_molecular_graphics 'Bruker SHELXTL'
_computing_publication_material 'Bruker SHELXTL'
_computing_structure_refinement 'SHELXL-97 (Sheldrick, 2008)'
_computing_structure_solution 'SHELXS-97 (Sheldrick, 2008)'
_diffrn_ambient_temperature 173(2)
_diffrn_measured_fraction_theta_full 0.972
_diffrn_measured_fraction_theta_max 0.971
_diffrn_measurement_device_type 'Bruker APEX-II CCD'
_diffrn_measurement_method '\f and \w scans'
_diffrn_radiation_monochromator graphite
_diffrn_radiation_source 'fine-focus sealed tube'
_diffrn_radiation_type MoK\a
_diffrn_radiation_wavelength 0.71073
_diffrn_reflns_av_R_equivalents 0.0453
_diffrn_reflns_av_sigmaI/netI 0.0396
_diffrn_reflns_limit_h_max 10
_diffrn_reflns_limit_h_min -12
_diffrn_reflns_limit_k_max 12
_diffrn_reflns_limit_k_min -13
_diffrn_reflns_limit_l_max 26
_diffrn_reflns_limit_l_min -26
_diffrn_reflns_number 36706
_diffrn_reflns_theta_full 25.00
_diffrn_reflns_theta_max 25.25
_diffrn_reflns_theta_min 0.93
_exptl_absorpt_coefficient_mu 0.585
_exptl_absorpt_correction_T_max 0.916
_exptl_absorpt_correction_T_min 0.615
_exptl_absorpt_correction_type multi-scan
_exptl_absorpt_process_details
; 
 SADABS, Bruker (2006). APEX 2. Version 2.1. Bruker Analytical
 X-ray Solutions, Madison, Wisconsin, USA. 
;
_exptl_crystal_colour orange
_exptl_crystal_density_diffrn 1.333
_exptl_crystal_density_method 'not measured'
_exptl_crystal_description prism
_exptl_crystal_F_000 956
_exptl_crystal_size_max 0.23
_exptl_crystal_size_mid 0.21
_exptl_crystal_size_min 0.15
_refine_diff_density_max 1.542
_refine_diff_density_min -1.348
_refine_diff_density_rms 0.158
_refine_ls_extinction_method none
_refine_ls_goodness_of_fit_ref 1.099
_refine_ls_hydrogen_treatment mixed
_refine_ls_matrix_type full
_refine_ls_number_parameters 556
_refine_ls_number_reflns 8073
_refine_ls_number_restraints 1
_refine_ls_restrained_S_all 1.099
_refine_ls_R_factor_all 0.0984
_refine_ls_R_factor_gt 0.0756
_refine_ls_shift/su_max 0.001
_refine_ls_shift/su_mean 0.000
_refine_ls_structure_factor_coef Fsqd
_refine_ls_weighting_details 'calc w=1/[\s^2^(Fo^2^)+(0.1794P)^2^+2.1241P] where P=(Fo^2^+2Fc^2^)/3'
_refine_ls_weighting_scheme calc
_refine_ls_wR_factor_gt 0.2347
_refine_ls_wR_factor_ref 0.2566
_reflns_number_gt 6150
_reflns_number_total 8073
_reflns_threshold_expression >2sigma(I)
_cod_data_source_file ja5b07899_si_002.cif
_cod_data_source_block 3b
_cod_depositor_comments
;
The following automatic conversions were performed:

'_symmetry_cell_setting' value 'Triclinic' changed to 'triclinic'
according to
/usr/data/users/saulius/crontab/automatic-downloads/current/ACS/lib/dictionaries/cif_core.dic
dictionary named 'cif_core.dic' version 2.4.2 from 2011-04-26.

Automatic conversion script
Id: cif_fix_values 3271 2015-04-21 07:52:19Z andrius 
;
_cod_database_code 4124569

loop_
_symmetry_equiv_pos_as_xyz
'x, y, z'
'-x, -y, -z'

loop_
_atom_site_label
_atom_site_type_symbol
_atom_site_fract_x
_atom_site_fract_y
_atom_site_fract_z
_atom_site_U_iso_or_equiv
_atom_site_adp_type
_atom_site_occupancy
_atom_site_symmetry_multiplicity
_atom_site_calc_flag
_atom_site_refinement_flags
_atom_site_disorder_assembly
_atom_site_disorder_group
C18 C 0.603(3) 0.007(3) 0.0911(8) 0.196(12) Uani 1 1 d . A .
H18 H 0.6668 -0.0494 0.0642 0.236 Uiso 1 1 calc R . .
Mo1A Mo 0.70518(8) 0.30366(8) 0.20692(2) 0.0372(3) Uani 0.838(3) 1 d P A 1
Mo2A Mo 0.70616(8) 0.31422(8) 0.29886(2) 0.0373(3) Uani 0.838(3) 1 d P A 1
Mo2B Mo 0.6745(11) 0.2612(13) 0.2935(4) 0.0373(3) Uani 0.0614(17) 1 d P B 2
Mo1B Mo 0.6604(12) 0.2666(12) 0.2032(4) 0.0372(3) Uani 0.0614(17) 1 d P B 2
Mo2C Mo 0.7596(16) 0.3560(14) 0.2970(4) 0.0373(3) Uani 0.0516(13) 1 d P C 3
Mo1C Mo 0.7458(13) 0.3570(14) 0.2083(4) 0.0372(3) Uani 0.0516(13) 1 d P C 3
Mo2D Mo 0.618(2) 0.2104(18) 0.2878(7) 0.0373(3) Uani 0.0276(10) 1 d P A 4
Mo1D Mo 0.605(2) 0.219(2) 0.1956(8) 0.0372(3) Uani 0.0276(10) 1 d P A 4
Mo1E Mo 0.800(3) 0.414(2) 0.2112(11) 0.0372(3) Uani 0.0213(11) 1 d P A 5
Mo2E Mo 0.804(3) 0.400(3) 0.3040(11) 0.0373(3) Uani 0.0213(11) 1 d P A 5
N1 N 0.5960(6) 0.1639(6) 0.2271(3) 0.0579(14) Uani 1 1 d . . .
N2 N 0.5959(5) 0.1680(5) 0.3311(2) 0.0479(12) Uani 1 1 d . . .
N3 N 0.8475(6) 0.4193(5) 0.1752(2) 0.0523(13) Uani 1 1 d . . .
N4 N 0.8416(7) 0.4312(6) 0.2796(3) 0.0581(14) Uani 1 1 d . . .
C1B C 0.8961(8) 0.1441(8) 0.2547(3) 0.0681(19) Uani 1 1 d . . .
H1B3 H 0.8665 0.1183 0.2208 0.102 Uiso 1 1 calc R A 1
H1B2 H 0.9236 0.0675 0.2860 0.102 Uiso 1 1 calc R A 1
H1B1 H 0.9756 0.1772 0.2394 0.102 Uiso 1 1 calc R A 1
C1T C 0.5228(8) 0.4499(9) 0.1612(3) 0.081(2) Uani 1 1 d . . .
H1T3 H 0.4354 0.4482 0.1869 0.121 Uiso 1 1 calc R A 1
H1T1 H 0.5229 0.4261 0.1211 0.121 Uiso 1 1 calc R A 1
H1T2 H 0.5315 0.5385 0.1561 0.121 Uiso 1 1 calc R A 1
C2T C 0.5320(10) 0.4744(8) 0.3409(3) 0.094(3) Uani 1 1 d . . .
H2T2 H 0.5304 0.5598 0.3169 0.140 Uiso 1 1 calc R A 1
H2T1 H 0.5468 0.4742 0.3830 0.140 Uiso 1 1 calc R A 1
H2T3 H 0.4429 0.4589 0.3411 0.140 Uiso 1 1 calc R A 1
C1 C 0.5602(7) 0.1205(7) 0.2851(2) 0.0533(17) Uani 1 1 d . A .
C2 C 0.4917(8) 0.0200(8) 0.3024(4) 0.071(2) Uani 1 1 d . . .
H2 H 0.4663 -0.0142 0.2715 0.085 Uiso 1 1 calc R A .
C3 C 0.4629(10) -0.0266(9) 0.3627(4) 0.085(2) Uani 1 1 d . A .
H3 H 0.4182 -0.0928 0.3740 0.103 Uiso 1 1 calc R . .
C4 C 0.5009(9) 0.0255(8) 0.4071(4) 0.075(2) Uani 1 1 d . . .
H4 H 0.4800 -0.0045 0.4492 0.090 Uiso 1 1 calc R A .
C5 C 0.5674(7) 0.1184(7) 0.3912(3) 0.0590(17) Uani 1 1 d . A .
C6 C 0.6026(8) 0.1767(7) 0.4378(3) 0.0572(17) Uani 1 1 d . . .
C7 C 0.4989(9) 0.2689(8) 0.4696(3) 0.074(2) Uani 1 1 d . A .
C8 C 0.5321(13) 0.3270(9) 0.5124(3) 0.091(3) Uani 1 1 d . . .
H8 H 0.4614 0.3925 0.5327 0.109 Uiso 1 1 calc R A .
C9 C 0.6647(16) 0.2913(10) 0.5255(4) 0.101(4) Uani 1 1 d . A .
H9 H 0.6869 0.3329 0.5545 0.121 Uiso 1 1 calc R . .
C10 C 0.7686(11) 0.1941(10) 0.4969(4) 0.090(3) Uani 1 1 d . . .
H10 H 0.8608 0.1690 0.5073 0.108 Uiso 1 1 calc R A .
C11 C 0.7408(9) 0.1319(8) 0.4528(3) 0.071(2) Uani 1 1 d . A .
C12 C 0.3504(10) 0.3117(11) 0.4566(4) 0.101(3) Uani 1 1 d . . .
H12A H 0.3031 0.2507 0.4810 0.151 Uiso 1 1 calc R A .
H12B H 0.3483 0.3117 0.4130 0.151 Uiso 1 1 calc R . .
H12C H 0.3029 0.4006 0.4672 0.151 Uiso 1 1 calc R . .
C13 C 0.8483(9) 0.0176(9) 0.4274(4) 0.088(3) Uani 1 1 d . . .
H13A H 0.8441 0.0256 0.3834 0.132 Uiso 1 1 calc R A .
H13B H 0.8305 -0.0641 0.4479 0.132 Uiso 1 1 calc R . .
H13C H 0.9409 0.0160 0.4341 0.132 Uiso 1 1 calc R . .
C14 C 0.5445(9) 0.1266(9) 0.1820(3) 0.075(2) Uani 1 1 d . A .
C15 C 0.4059(12) 0.1725(13) 0.1706(5) 0.106(3) Uani 1 1 d . . .
C16 C 0.366(2) 0.145(2) 0.1192(10) 0.181(9) Uani 1 1 d . A .
H16 H 0.2731 0.1803 0.1096 0.217 Uiso 1 1 calc R . .
C17 C 0.467(4) 0.065(3) 0.0838(9) 0.216(16) Uani 1 1 d . . .
H17 H 0.4386 0.0469 0.0490 0.260 Uiso 1 1 calc R A .
C19 C 0.6409(14) 0.0383(11) 0.1416(4) 0.108(4) Uani 1 1 d . . .
C20 C 0.3051(13) 0.2470(15) 0.2149(8) 0.161(6) Uani 1 1 d . A .
H20A H 0.2223 0.3015 0.1955 0.242 Uiso 1 1 calc R . .
H20B H 0.3462 0.3035 0.2299 0.242 Uiso 1 1 calc R . .
H20C H 0.2787 0.1864 0.2493 0.242 Uiso 1 1 calc R . .
C21 C 0.7905(14) -0.0231(12) 0.1520(7) 0.160(7) Uani 1 1 d . A .
H21A H 0.8436 0.0367 0.1319 0.239 Uiso 1 1 calc R . .
H21B H 0.8284 -0.1063 0.1348 0.239 Uiso 1 1 calc R . .
H21C H 0.7976 -0.0398 0.1961 0.239 Uiso 1 1 calc R . .
C22 C 0.8936(8) 0.4586(6) 0.2188(2) 0.0531(17) Uani 1 1 d . A .
C23 C 0.9984(9) 0.5231(8) 0.2040(3) 0.070(2) Uani 1 1 d . . .
H23 H 1.0311 0.5493 0.2353 0.084 Uiso 1 1 calc R A .
C24 C 1.0517(10) 0.5467(8) 0.1434(4) 0.082(2) Uani 1 1 d . A .
H24 H 1.1225 0.5881 0.1322 0.099 Uiso 1 1 calc R . .
C25 C 0.9995(9) 0.5089(8) 0.1000(3) 0.072(2) Uani 1 1 d . . .
H25 H 1.0343 0.5254 0.0582 0.087 Uiso 1 1 calc R A .
C26 C 0.8990(7) 0.4481(7) 0.1151(3) 0.0583(17) Uani 1 1 d . A .
C27 C 0.8678(9) 0.4952(8) 0.3218(3) 0.0668(19) Uani 1 1 d . A .
C28 C 0.9567(10) 0.4254(10) 0.3674(4) 0.083(2) Uani 1 1 d . . .
C29 C 0.9739(14) 0.4950(15) 0.4107(4) 0.113(4) Uani 1 1 d . A .
H29 H 1.0316 0.4504 0.4420 0.136 Uiso 1 1 calc R . .
C30 C 0.9050(15) 0.6326(16) 0.4080(6) 0.127(5) Uani 1 1 d . . .
H30 H 0.9179 0.6792 0.4373 0.152 Uiso 1 1 calc R A .
C31 C 0.8224(17) 0.6975(14) 0.3649(6) 0.132(5) Uani 1 1 d . A .
H31 H 0.7747 0.7889 0.3645 0.158 Uiso 1 1 calc R . .
C32 C 0.8067(14) 0.6326(11) 0.3215(5) 0.110(4) Uani 1 1 d . . .
C33 C 1.0277(12) 0.2845(11) 0.3681(4) 0.099(3) Uani 1 1 d . A .
H33A H 0.9586 0.2384 0.3713 0.148 Uiso 1 1 calc R . .
H33B H 1.0807 0.2513 0.4033 0.148 Uiso 1 1 calc R . .
H33C H 1.0914 0.2693 0.3303 0.148 Uiso 1 1 calc R . .
C34 C 0.7182(19) 0.7116(11) 0.2724(6) 0.154(6) Uani 1 1 d . A .
H34A H 0.7767 0.7121 0.2328 0.231 Uiso 1 1 calc R . .
H34B H 0.6745 0.8020 0.2815 0.231 Uiso 1 1 calc R . .
H34C H 0.6458 0.6722 0.2707 0.231 Uiso 1 1 calc R . .
C35 C 0.8364(7) 0.4137(8) 0.0682(3) 0.0599(17) Uani 1 1 d . . .
C36 C 0.8809(9) 0.2898(9) 0.0514(3) 0.075(2) Uani 1 1 d . A .
C37 C 0.8154(11) 0.2629(13) 0.0079(4) 0.100(3) Uani 1 1 d . . .
H37 H 0.8426 0.1766 -0.0028 0.121 Uiso 1 1 calc R A .
C38 C 0.7086(13) 0.3644(18) -0.0201(5) 0.115(5) Uani 1 1 d . A .
H38 H 0.6620 0.3468 -0.0492 0.138 Uiso 1 1 calc R . .
C39 C 0.6744(11) 0.4840(16) -0.0052(4) 0.115(4) Uani 1 1 d . . .
H39 H 0.6047 0.5518 -0.0256 0.138 Uiso 1 1 calc R A .
C40 C 0.7330(8) 0.5164(10) 0.0376(3) 0.084(3) Uani 1 1 d . A .
C41 C 1.0080(9) 0.1853(9) 0.0762(4) 0.084(2) Uani 1 1 d . . .
H41A H 1.0932 0.2016 0.0539 0.126 Uiso 1 1 calc R A .
H41B H 1.0076 0.0980 0.0709 0.126 Uiso 1 1 calc R . .
H41C H 1.0048 0.1894 0.1199 0.126 Uiso 1 1 calc R . .
C42 C 0.6894(12) 0.6570(11) 0.0504(5) 0.121(4) Uani 1 1 d . . .
H42A H 0.5941 0.7023 0.0406 0.181 Uiso 1 1 calc R A .
H42B H 0.7527 0.7020 0.0251 0.181 Uiso 1 1 calc R . .
H42C H 0.6931 0.6578 0.0938 0.181 Uiso 1 1 calc R . .
O1A O 0.3349(10) 0.6934(8) 0.2413(3) 0.152(4) Uani 1 1 d . A .
C43 C 0.202(2) 0.8076(16) 0.3182(8) 0.192(9) Uani 1 1 d . . .
H43A H 0.2977 0.7885 0.3272 0.288 Uiso 1 1 calc R . .
H43B H 0.1388 0.8126 0.3565 0.288 Uiso 1 1 calc R . .
H43C H 0.1751 0.8918 0.2915 0.288 Uiso 1 1 calc R . .
C44 C 0.1946(13) 0.7090(15) 0.2892(7) 0.139(5) Uani 1 1 d . . .
H44A H 0.1101 0.7365 0.2681 0.167 Uiso 1 1 calc R . .
H44B H 0.1983 0.6272 0.3178 0.167 Uiso 1 1 calc R . .
C45 C 0.3415(15) 0.8052(12) 0.1927(6) 0.140(5) Uani 1 1 d . . .
H45A H 0.3366 0.8817 0.2121 0.168 Uiso 1 1 calc R . .
H45B H 0.4321 0.7805 0.1666 0.168 Uiso 1 1 calc R . .
C46 C 0.2309(18) 0.8430(14) 0.1547(6) 0.152(6) Uani 1 1 d . . .
H46A H 0.2014 0.7664 0.1535 0.228 Uiso 1 1 calc R . .
H46B H 0.2641 0.8762 0.1131 0.228 Uiso 1 1 calc R . .
H46C H 0.1517 0.9120 0.1716 0.228 Uiso 1 1 calc R . .
Li1 Li 0.4849(16) 0.5262(18) 0.2473(7) 0.101(5) Uani 1 1 d . . .

loop_
_atom_site_aniso_label
_atom_site_aniso_U_11
_atom_site_aniso_U_22
_atom_site_aniso_U_33
_atom_site_aniso_U_23
_atom_site_aniso_U_13
_atom_site_aniso_U_12
C18 0.30(3) 0.27(3) 0.096(12) -0.102(15) 0.087(16) -0.21(3)
Mo1A 0.0389(4) 0.0485(5) 0.0121(3) 0.0016(2) 0.0050(2) -0.0045(3)
Mo2A 0.0467(4) 0.0409(5) 0.0119(3) 0.0025(2) 0.0048(2) -0.0044(4)
Mo2B 0.0467(4) 0.0409(5) 0.0119(3) 0.0025(2) 0.0048(2) -0.0044(4)
Mo1B 0.0389(4) 0.0485(5) 0.0121(3) 0.0016(2) 0.0050(2) -0.0045(3)
Mo2C 0.0467(4) 0.0409(5) 0.0119(3) 0.0025(2) 0.0048(2) -0.0044(4)
Mo1C 0.0389(4) 0.0485(5) 0.0121(3) 0.0016(2) 0.0050(2) -0.0045(3)
Mo2D 0.0467(4) 0.0409(5) 0.0119(3) 0.0025(2) 0.0048(2) -0.0044(4)
Mo1D 0.0389(4) 0.0485(5) 0.0121(3) 0.0016(2) 0.0050(2) -0.0045(3)
Mo1E 0.0389(4) 0.0485(5) 0.0121(3) 0.0016(2) 0.0050(2) -0.0045(3)
Mo2E 0.0467(4) 0.0409(5) 0.0119(3) 0.0025(2) 0.0048(2) -0.0044(4)
N1 0.061(3) 0.067(4) 0.032(3) 0.002(3) 0.002(2) -0.009(3)
N2 0.049(3) 0.058(3) 0.019(3) 0.001(2) 0.004(2) -0.001(2)
N3 0.056(3) 0.053(3) 0.026(3) 0.003(2) 0.012(2) -0.001(2)
N4 0.067(4) 0.051(3) 0.047(4) -0.001(3) 0.004(3) -0.014(3)
C1B 0.063(4) 0.075(5) 0.049(4) 0.008(3) 0.001(3) -0.011(4)
C1T 0.065(4) 0.114(7) 0.032(4) 0.015(4) 0.007(3) -0.005(4)
C2T 0.106(6) 0.085(5) 0.038(4) -0.001(4) 0.028(4) 0.017(5)
C1 0.049(3) 0.076(4) 0.009(3) -0.003(3) 0.005(2) 0.009(3)
C2 0.075(5) 0.085(5) 0.051(4) -0.014(4) 0.009(4) -0.028(4)
C3 0.109(7) 0.101(6) 0.050(5) 0.002(4) 0.002(4) -0.050(6)
C4 0.091(5) 0.089(6) 0.042(4) -0.008(4) 0.007(4) -0.034(5)
C5 0.063(4) 0.068(4) 0.031(3) -0.003(3) 0.007(3) -0.009(3)
C6 0.081(5) 0.063(4) 0.020(3) 0.011(3) -0.001(3) -0.022(4)
C7 0.099(6) 0.080(5) 0.029(3) 0.000(3) 0.014(4) -0.025(5)
C8 0.142(9) 0.096(6) 0.025(4) -0.011(4) 0.014(5) -0.034(6)
C9 0.183(12) 0.085(6) 0.044(5) 0.003(4) -0.023(6) -0.054(8)
C10 0.111(7) 0.097(7) 0.056(5) 0.020(5) -0.037(5) -0.028(6)
C11 0.084(5) 0.085(5) 0.034(4) 0.011(3) -0.006(3) -0.023(4)
C12 0.090(6) 0.115(7) 0.063(5) -0.005(5) 0.024(5) -0.008(6)
C13 0.092(6) 0.091(6) 0.059(5) 0.015(4) -0.013(4) -0.010(5)
C14 0.088(5) 0.096(6) 0.023(3) 0.024(3) -0.009(3) -0.021(5)
C15 0.094(7) 0.133(9) 0.093(8) 0.013(7) -0.045(6) -0.037(7)
C16 0.209(19) 0.197(18) 0.181(18) 0.060(15) -0.141(17) -0.108(16)
C17 0.36(5) 0.27(3) 0.072(10) 0.010(13) -0.009(19) -0.20(4)
C19 0.171(11) 0.124(8) 0.046(5) -0.034(5) 0.037(6) -0.081(8)
C20 0.087(8) 0.151(12) 0.217(19) 0.028(12) -0.061(10) -0.005(8)
C21 0.131(10) 0.129(10) 0.226(16) -0.111(11) 0.099(11) -0.063(8)
C22 0.085(5) 0.049(3) 0.011(3) 0.003(2) 0.004(3) -0.011(3)
C23 0.099(6) 0.067(4) 0.040(4) 0.004(3) 0.004(4) -0.029(4)
C24 0.113(7) 0.082(5) 0.053(5) -0.010(4) 0.017(4) -0.045(5)
C25 0.094(6) 0.079(5) 0.035(4) 0.009(3) 0.003(4) -0.027(4)
C26 0.066(4) 0.060(4) 0.027(3) 0.004(3) 0.008(3) -0.001(3)
C27 0.085(5) 0.073(5) 0.028(3) 0.002(3) 0.009(3) -0.018(4)
C28 0.097(6) 0.106(7) 0.043(4) -0.018(4) 0.021(4) -0.039(5)
C29 0.136(9) 0.182(12) 0.046(5) -0.031(6) 0.011(5) -0.086(9)
C30 0.143(11) 0.168(13) 0.087(8) -0.083(9) 0.044(8) -0.067(10)
C31 0.193(14) 0.129(10) 0.085(8) -0.060(8) 0.025(9) -0.061(10)
C32 0.161(10) 0.099(7) 0.064(6) -0.037(5) 0.033(6) -0.040(7)
C33 0.117(8) 0.125(8) 0.058(5) 0.008(5) -0.024(5) -0.045(7)
C34 0.270(19) 0.076(7) 0.082(8) -0.010(6) -0.039(10) 0.001(9)
C35 0.056(4) 0.084(5) 0.029(3) 0.001(3) 0.009(3) -0.019(4)
C36 0.077(5) 0.110(6) 0.036(4) -0.009(4) 0.010(3) -0.034(5)
C37 0.099(7) 0.160(10) 0.056(5) -0.032(6) 0.014(5) -0.060(7)
C38 0.083(7) 0.224(16) 0.045(5) -0.012(8) 0.008(5) -0.069(9)
C39 0.070(6) 0.206(14) 0.040(5) 0.027(7) -0.003(4) -0.028(8)
C40 0.067(5) 0.124(7) 0.029(4) 0.020(4) 0.011(3) -0.009(5)
C41 0.089(6) 0.096(6) 0.053(5) -0.016(4) 0.009(4) -0.016(5)
C42 0.106(7) 0.118(8) 0.079(7) 0.044(6) 0.010(6) 0.005(6)
O1A 0.148(6) 0.133(7) 0.075(5) 0.011(5) 0.009(4) 0.067(5)
C43 0.28(2) 0.137(13) 0.183(17) -0.009(11) -0.133(17) -0.050(15)
C44 0.105(8) 0.144(11) 0.151(13) -0.053(10) -0.006(8) -0.004(8)
C45 0.146(11) 0.104(8) 0.123(11) 0.003(8) -0.025(9) 0.018(8)
C46 0.216(16) 0.134(11) 0.113(10) -0.004(8) -0.087(11) -0.034(11)
Li1 0.077(9) 0.116(12) 0.056(8) 0.012(8) 0.014(7) 0.017(9)

loop_
_atom_type_symbol
_atom_type_description
_atom_type_scat_dispersion_real
_atom_type_scat_dispersion_imag
_atom_type_scat_source
C C 0.0033 0.0016 'International Tables Vol C Tables 4.2.6.8 and 6.1.1.4'
H H 0.0000 0.0000 'International Tables Vol C Tables 4.2.6.8 and 6.1.1.4'
N N 0.0061 0.0033 'International Tables Vol C Tables 4.2.6.8 and 6.1.1.4'
O O 0.0106 0.0060 'International Tables Vol C Tables 4.2.6.8 and 6.1.1.4'
Li Li -0.0003 0.0001 'International Tables Vol C Tables 4.2.6.8 and 6.1.1.4'
Mo Mo -1.6832 0.6857 'International Tables Vol C Tables 4.2.6.8 and 6.1.1.4'

loop_
_geom_angle_atom_site_label_1
_geom_angle_atom_site_label_2
_geom_angle_atom_site_label_3
_geom_angle
C17 C18 C19 114(2)
C17 C18 H18 123.2
C19 C18 H18 123.2
Mo2A Mo1A N1 93.46(16)
Mo2A Mo1A N3 93.38(16)
N1 Mo1A N3 168.6(2)
Mo2A Mo1A C1T 116.2(2)
N1 Mo1A C1T 89.6(3)
N3 Mo1A C1T 95.6(3)
Mo2A Mo1A Li1 68.8(3)
N1 Mo1A Li1 98.6(4)
N3 Mo1A Li1 92.4(4)
C1T Mo1A Li1 47.9(4)
Mo1A Mo2A N4 93.84(19)
Mo1A Mo2A N2 93.23(14)
N4 Mo2A N2 168.5(2)
Mo1A Mo2A C2T 116.6(2)
N4 Mo2A C2T 92.1(3)
N2 Mo2A C2T 92.7(3)
Mo1A Mo2A C1B 64.19(18)
N4 Mo2A C1B 86.9(2)
N2 Mo2A C1B 88.1(2)
C2T Mo2A C1B 178.8(3)
Mo1A Mo2A Li1 68.7(3)
N4 Mo2A Li1 91.6(4)
N2 Mo2A Li1 99.3(4)
C2T Mo2A Li1 48.0(4)
C1B Mo2A Li1 132.6(3)
N2 Mo2D C1 71.6(13)
N2 Mo2D N1 124.4(19)
C1 Mo2D N1 53.0(8)
N2 Mo2D Mo1D 146.4(19)
C1 Mo2D Mo1D 74.8(10)
N1 Mo2D Mo1D 22.5(7)
N2 Mo2D C5 2.4(8)
C1 Mo2D C5 73.9(8)
N1 Mo2D C5 126.8(12)
Mo1D Mo2D C5 148.7(12)
N2 Mo2D Li1 121.0(12)
C1 Mo2D Li1 125.6(11)
N1 Mo2D Li1 97.0(8)
Mo1D Mo2D Li1 78.3(8)
C5 Mo2D Li1 119.2(7)
N1 Mo1D C14 69.2(16)
N1 Mo1D Mo2D 46.4(13)
C14 Mo1D Mo2D 114.5(13)
N1 Mo1D C1 13.4(9)
C14 Mo1D C1 78.3(10)
Mo2D Mo1D C1 36.2(7)
N1 Mo1D C19 83.6(16)
C14 Mo1D C19 34.4(6)
Mo2D Mo1D C19 126.9(11)
C1 Mo1D C19 96.4(9)
N1 Mo1D C15 82.2(17)
C14 Mo1D C15 30.3(6)
Mo2D Mo1D C15 116.5(10)
C1 Mo1D C15 85.3(8)
C19 Mo1D C15 60.1(7)
N3 Mo1E C22 76(2)
N3 Mo1E N4 128(3)
C22 Mo1E N4 52.9(10)
N3 Mo1E Mo2E 145(3)
C22 Mo1E Mo2E 71.9(16)
N4 Mo1E Mo2E 19.1(11)
N3 Mo1E C26 7.1(10)
C22 Mo1E C26 78.3(12)
N4 Mo1E C26 131.1(16)
Mo2E Mo1E C26 149.5(17)
N3 Mo1E Li1 128.8(19)
C22 Mo1E Li1 127.3(15)
N4 Mo1E Li1 94.0(10)
Mo2E Mo1E Li1 82.4(11)
C26 Mo1E Li1 122.0(9)
N4 Mo2E C27 64(3)
N4 Mo2E C22 17(2)
C27 Mo2E C22 81.1(16)
N4 Mo2E Mo1E 52(2)
C27 Mo2E Mo1E 114.5(19)
C22 Mo2E Mo1E 35.7(9)
N4 Mo2E C28 85(3)
C27 Mo2E C28 34.4(8)
C22 Mo2E C28 100.5(17)
Mo1E Mo2E C28 135.8(18)
Mo1D N1 C1 158.0(15)
Mo1D N1 C14 76.0(16)
C1 N1 C14 117.6(7)
Mo1D N1 Mo2D 111.1(17)
C1 N1 Mo2D 52.0(8)
C14 N1 Mo2D 165.9(9)
Mo1D N1 Mo1A 47.4(15)
C1 N1 Mo1A 119.7(5)
C14 N1 Mo1A 122.3(5)
Mo2D N1 Mo1A 67.7(7)
Mo2D N2 C5 175.8(14)
Mo2D N2 C1 64.2(13)
C5 N2 C1 119.8(6)
Mo2D N2 Mo2A 50.6(13)
C5 N2 Mo2A 125.5(5)
C1 N2 Mo2A 114.6(4)
Mo1E N3 C22 65.4(19)
Mo1E N3 C26 168.5(16)
C22 N3 C26 118.3(6)
Mo1E N3 Mo1A 53.0(19)
C22 N3 Mo1A 116.2(4)
C26 N3 Mo1A 125.4(5)
Mo2E N4 C27 88(3)
Mo2E N4 C22 154(3)
C27 N4 C22 117.5(6)
Mo2E N4 Mo1E 109(3)
C27 N4 Mo1E 156.9(10)
C22 N4 Mo1E 46.4(10)
C27 N4 Mo2A 124.5(6)
C22 N4 Mo2A 117.5(5)
Mo1E N4 Mo2A 72.0(10)
Mo2D C1 N1 75.0(8)
N1 C1 N2 119.0(7)
Mo2D C1 C2 162.3(8)
N1 C1 C2 122.7(7)
N2 C1 C2 118.2(6)
Mo2D C1 Mo1D 69.0(9)
N2 C1 Mo1D 113.1(8)
C2 C1 Mo1D 128.6(8)
C3 C2 C1 120.8(7)
C3 C2 H2 119.6
C1 C2 H2 119.6
C2 C3 C4 118.4(8)
C2 C3 H3 120.8
C4 C3 H3 120.8
C5 C4 C3 121.1(7)
C5 C4 H4 119.4
C3 C4 H4 119.4
C4 C5 N2 121.6(7)
C4 C5 C6 121.2(6)
N2 C5 C6 117.1(6)
C4 C5 Mo2D 123.3(7)
C6 C5 Mo2D 115.3(7)
C7 C6 C11 120.5(7)
C7 C6 C5 120.1(7)
C11 C6 C5 119.3(7)
C8 C7 C6 120.3(9)
C8 C7 C12 118.5(8)
C6 C7 C12 121.1(7)
C9 C8 C7 120.4(9)
C9 C8 H8 119.8
C7 C8 H8 119.8
C8 C9 C10 120.4(9)
C8 C9 H9 119.8
C10 C9 H9 119.8
C9 C10 C11 121.6(9)
C9 C10 H10 119.2
C11 C10 H10 119.2
C10 C11 C6 116.5(8)
C10 C11 C13 121.5(8)
C6 C11 C13 121.8(7)
C7 C12 H12A 109.5
C7 C12 H12B 109.5
H12A C12 H12B 109.5
C7 C12 H12C 109.5
H12A C12 H12C 109.5
H12B C12 H12C 109.5
C11 C13 H13A 109.5
C11 C13 H13B 109.5
H13A C13 H13B 109.5
C11 C13 H13C 109.5
H13A C13 H13C 109.5
H13B C13 H13C 109.5
N1 C14 C15 124.8(9)
C15 C14 Mo1D 118.2(11)
N1 C14 C19 118.8(8)
C15 C14 C19 116.4(10)
Mo1D C14 C19 111.3(10)
C14 C15 C16 121.1(15)
C14 C15 C20 117.2(10)
C16 C15 C20 121.7(14)
C16 C15 Mo1D 136.9(13)
C20 C15 Mo1D 95.6(9)
C17 C16 C15 116.5(19)
C17 C16 H16 121.7
C15 C16 H16 121.7
C18 C17 C16 129(2)
C18 C17 H17 115.6
C16 C17 H17 115.6
C18 C19 C14 123.2(16)
C18 C19 C21 116.0(14)
C14 C19 C21 120.8(9)
C18 C19 Mo1D 141.6(16)
C21 C19 Mo1D 94.4(8)
C15 C20 H20A 109.5
C15 C20 H20B 109.5
H20A C20 H20B 109.5
C15 C20 H20C 109.5
H20A C20 H20C 109.5
H20B C20 H20C 109.5
C19 C21 H21A 109.5
C19 C21 H21B 109.5
H21A C21 H21B 109.5
C19 C21 H21C 109.5
H21A C21 H21C 109.5
H21B C21 H21C 109.5
Mo1E C22 N4 80.7(11)
N3 C22 N4 118.9(6)
Mo1E C22 C23 159.1(12)
N3 C22 C23 121.3(6)
N4 C22 C23 119.7(6)
Mo1E C22 Mo2E 72.4(15)
N3 C22 Mo2E 110.4(12)
C23 C22 Mo2E 128.2(12)
C24 C23 C22 119.1(8)
C24 C23 H23 120.5
C22 C23 H23 120.5
C25 C24 C23 118.1(8)
C25 C24 H24 121.0
C23 C24 H24 121.0
C26 C25 C24 121.9(7)
C26 C25 H25 119.0
C24 C25 H25 119.0
C25 C26 N3 121.3(7)
C25 C26 C35 122.1(6)
N3 C26 C35 116.5(6)
C25 C26 Mo1E 122.7(9)
C35 C26 Mo1E 114.8(9)
N4 C27 C32 121.2(8)
N4 C27 C28 121.2(7)
C32 C27 C28 117.6(8)
C32 C27 Mo2E 127.0(12)
C28 C27 Mo2E 108.3(11)
C29 C28 C27 118.5(10)
C29 C28 C33 121.5(10)
C27 C28 C33 120.0(8)
C29 C28 Mo2E 147.2(11)
C33 C28 Mo2E 86.8(9)
C28 C29 C30 120.0(12)
C28 C29 H29 120.0
C30 C29 H29 120.0
C31 C30 C29 121.2(11)
C31 C30 H30 119.4
C29 C30 H30 119.4
C30 C31 C32 119.8(13)
C30 C31 H31 120.1
C32 C31 H31 120.1
C31 C32 C27 122.8(12)
C31 C32 C34 117.6(11)
C27 C32 C34 119.6(9)
C28 C33 H33A 109.5
C28 C33 H33B 109.5
H33A C33 H33B 109.5
C28 C33 H33C 109.5
H33A C33 H33C 109.5
H33B C33 H33C 109.5
C32 C34 H34A 109.5
C32 C34 H34B 109.5
H34A C34 H34B 109.5
C32 C34 H34C 109.5
H34A C34 H34C 109.5
H34B C34 H34C 109.5
C36 C35 C40 120.2(8)
C36 C35 C26 122.1(7)
C40 C35 C26 117.6(7)
C35 C36 C37 119.3(9)
C35 C36 C41 120.5(7)
C37 C36 C41 120.1(9)
C36 C37 C38 119.8(11)
C36 C37 H37 120.1
C38 C37 H37 120.1
C39 C38 C37 119.1(11)
C39 C38 H38 120.5
C37 C38 H38 120.5
C38 C39 C40 124.1(12)
C38 C39 H39 118.0
C40 C39 H39 118.0
C39 C40 C35 117.4(11)
C39 C40 C42 120.2(10)
C35 C40 C42 122.3(9)
C36 C41 H41A 109.5
C36 C41 H41B 109.5
H41A C41 H41B 109.5
C36 C41 H41C 109.5
H41A C41 H41C 109.5
H41B C41 H41C 109.5
C40 C42 H42A 109.5
C40 C42 H42B 109.5
H42A C42 H42B 109.5
C40 C42 H42C 109.5
H42A C42 H42C 109.5
H42B C42 H42C 109.5
C45 O1A C44 118.3(10)
C45 O1A Li1 122.8(9)
C44 O1A Li1 118.9(9)
C44 C43 H43A 109.5
C44 C43 H43B 109.5
H43A C43 H43B 109.5
C44 C43 H43C 109.5
H43A C43 H43C 109.5
H43B C43 H43C 109.5
C43 C44 O1A 99.0(14)
C43 C44 H44A 112.0
O1A C44 H44A 112.0
C43 C44 H44B 112.0
O1A C44 H44B 112.0
H44A C44 H44B 109.7
C46 C45 O1A 113.0(13)
C46 C45 H45A 109.0
O1A C45 H45A 109.0
C46 C45 H45B 109.0
O1A C45 H45B 109.0
H45A C45 H45B 107.8
C45 C46 H46A 109.5
C45 C46 H46B 109.5
H46A C46 H46B 109.5
C45 C46 H46C 109.5
H46A C46 H46C 109.5
H46B C46 H46C 109.5
O1A Li1 Mo1A 158.3(8)
O1A Li1 Mo2A 158.2(10)
Mo1A Li1 Mo2A 42.5(2)
O1A Li1 Mo1E 140.3(10)
Mo1A Li1 Mo1E 34.9(5)
Mo2A Li1 Mo1E 44.9(5)
O1A Li1 Mo2D 155.0(9)
Mo1A Li1 Mo2D 39.7(4)
Mo2A Li1 Mo2D 32.0(4)
Mo1E Li1 Mo2D 64.7(7)

loop_
_geom_bond_atom_site_label_1
_geom_bond_atom_site_label_2
_geom_bond_distance
C18 C17 1.35(4)
C18 C19 1.386(19)
C18 H18 0.9500
Mo1A Mo2A 2.0837(8)
Mo1A N1 2.111(6)
Mo1A N3 2.176(6)
Mo1A C1T 2.273(8)
Mo1A Li1 2.872(16)
Mo2A N4 2.117(7)
Mo2A N2 2.191(6)
Mo2A C2T 2.251(7)
Mo2A C1B 2.411(7)
Mo2A Li1 2.873(15)
Mo2B Mo1B 2.040(12)
Mo2C Mo1C 2.012(14)
Mo2D N2 1.015(17)
Mo2D C1 1.31(2)
Mo2D N1 1.61(2)
Mo2D Mo1D 2.07(2)
Mo2D C5 2.387(17)
Mo2D Li1 3.26(2)
Mo1D N1 0.851(19)
Mo1D C14 1.44(2)
Mo1D C1 2.14(2)
Mo1D C19 2.39(2)
Mo1D C15 2.43(2)
Mo1E N3 0.87(2)
Mo1E C22 1.26(3)
Mo1E N4 1.72(3)
Mo1E Mo2E 2.06(3)
Mo1E C26 2.24(2)
Mo1E Li1 3.07(3)
Mo2E N4 0.71(3)
Mo2E C27 1.53(4)
Mo2E C22 2.05(3)
Mo2E C28 2.40(4)
N1 C1 1.329(8)
N1 C14 1.391(10)
N2 C5 1.374(8)
N2 C1 1.382(9)
N3 C22 1.344(9)
N3 C26 1.375(8)
N4 C27 1.377(10)
N4 C22 1.389(9)
C1B H1B3 0.9800
C1B H1B2 0.9800
C1B H1B1 0.9800
C1T H1T3 0.9800
C1T H1T1 0.9800
C1T H1T2 0.9800
C2T H2T2 0.9800
C2T H2T1 0.9800
C2T H2T3 0.9800
C1 C2 1.447(11)
C2 C3 1.369(11)
C2 H2 0.9500
C3 C4 1.395(11)
C3 H3 0.9500
C4 C5 1.359(10)
C4 H4 0.9500
C5 C6 1.463(10)
C6 C7 1.393(11)
C6 C11 1.416(11)
C7 C8 1.381(12)
C7 C12 1.501(13)
C8 C9 1.352(15)
C8 H8 0.9500
C9 C10 1.389(15)
C9 H9 0.9500
C10 C11 1.407(12)
C10 H10 0.9500
C11 C13 1.490(12)
C12 H12A 0.9800
C12 H12B 0.9800
C12 H12C 0.9800
C13 H13A 0.9800
C13 H13B 0.9800
C13 H13C 0.9800
C14 C15 1.392(13)
C14 C19 1.448(14)
C15 C16 1.40(2)
C15 C20 1.447(19)
C16 C17 1.35(3)
C16 H16 0.9500
C17 H17 0.9500
C19 C21 1.496(19)
C20 H20A 0.9800
C20 H20B 0.9800
C20 H20C 0.9800
C21 H21A 0.9800
C21 H21B 0.9800
C21 H21C 0.9800
C22 C23 1.428(11)
C23 C24 1.383(10)
C23 H23 0.9500
C24 C25 1.366(11)
C24 H24 0.9500
C25 C26 1.362(11)
C25 H25 0.9500
C26 C35 1.480(10)
C27 C32 1.416(13)
C27 C28 1.424(12)
C28 C29 1.400(13)
C28 C33 1.461(14)
C29 C30 1.42(2)
C29 H29 0.9500
C30 C31 1.335(19)
C30 H30 0.9500
C31 C32 1.358(14)
C31 H31 0.9500
C32 C34 1.501(17)
C33 H33A 0.9800
C33 H33B 0.9800
C33 H33C 0.9800
C34 H34A 0.9800
C34 H34B 0.9800
C34 H34C 0.9800
C35 C36 1.373(11)
C35 C40 1.423(11)
C36 C37 1.393(12)
C36 C41 1.529(12)
C37 C38 1.412(18)
C37 H37 0.9500
C38 C39 1.319(17)
C38 H38 0.9500
C39 C40 1.365(15)
C39 H39 0.9500
C40 C42 1.511(15)
C41 H41A 0.9800
C41 H41B 0.9800
C41 H41C 0.9800
C42 H42A 0.9800
C42 H42B 0.9800
C42 H42C 0.9800
O1A C45 1.486(14)
O1A C44 1.618(15)
O1A Li1 1.955(17)
C43 C44 1.379(17)
C43 H43A 0.9800
C43 H43B 0.9800
C43 H43C 0.9800
C44 H44A 0.9900
C44 H44B 0.9900
C45 C46 1.440(17)
C45 H45A 0.9900
C45 H45B 0.9900
C46 H46A 0.9800
C46 H46B 0.9800
C46 H46C 0.9800

loop_
_geom_torsion_atom_site_label_1
_geom_torsion_atom_site_label_2
_geom_torsion_atom_site_label_3
_geom_torsion_atom_site_label_4
_geom_torsion
N1 Mo1A Mo2A N4 171.9(2)
N3 Mo1A Mo2A N4 1.04(19)
C1T Mo1A Mo2A N4 -96.9(3)
Li1 Mo1A Mo2A N4 -90.3(5)
N1 Mo1A Mo2A N2 0.88(19)
N3 Mo1A Mo2A N2 -169.94(18)
C1T Mo1A Mo2A N2 92.1(3)
Li1 Mo1A Mo2A N2 98.8(4)
N1 Mo1A Mo2A C2T -93.8(3)
N3 Mo1A Mo2A C2T 95.4(3)
C1T Mo1A Mo2A C2T -2.5(4)
Li1 Mo1A Mo2A C2T 4.1(5)
N1 Mo1A Mo2A C1B 87.2(3)
N3 Mo1A Mo2A C1B -83.6(2)
C1T Mo1A Mo2A C1B 178.5(3)
Li1 Mo1A Mo2A C1B -174.9(4)
N1 Mo1A Mo2A Li1 -97.9(5)
N3 Mo1A Mo2A Li1 91.3(4)
C1T Mo1A Mo2A Li1 -6.6(5)
N2 Mo2D Mo1D N1 -16(3)
C1 Mo2D Mo1D N1 -13.4(13)
C5 Mo2D Mo1D N1 -18(2)
Li1 Mo2D Mo1D N1 -145.6(17)
N2 Mo2D Mo1D C14 -3(3)
C1 Mo2D Mo1D C14 -0.2(12)
N1 Mo2D Mo1D C14 13.1(11)
C5 Mo2D Mo1D C14 -4(2)
Li1 Mo2D Mo1D C14 -132.5(12)
N2 Mo2D Mo1D C1 -3(2)
N1 Mo2D Mo1D C1 13.4(13)
C5 Mo2D Mo1D C1 -4.1(13)
Li1 Mo2D Mo1D C1 -132.3(10)
N2 Mo2D Mo1D C19 -40(3)
C1 Mo2D Mo1D C19 -37.9(13)
N1 Mo2D Mo1D C19 -24.5(13)
C5 Mo2D Mo1D C19 -42(2)
Li1 Mo2D Mo1D C19 -170.1(12)
N2 Mo2D Mo1D C15 31(3)
C1 Mo2D Mo1D C15 33.3(11)
N1 Mo2D Mo1D C15 46.7(14)
C5 Mo2D Mo1D C15 29(2)
Li1 Mo2D Mo1D C15 -98.9(10)
N3 Mo1E Mo2E N4 29(4)
C22 Mo1E Mo2E N4 7(2)
C26 Mo1E Mo2E N4 19(4)
Li1 Mo1E Mo2E N4 -127(2)
N3 Mo1E Mo2E C27 45(4)
C22 Mo1E Mo2E C27 22.5(16)
N4 Mo1E Mo2E C27 15.8(15)
C26 Mo1E Mo2E C27 35(3)
Li1 Mo1E Mo2E C27 -110.9(15)
N3 Mo1E Mo2E C22 23(3)
N4 Mo1E Mo2E C22 -7(2)
C26 Mo1E Mo2E C22 12(2)
Li1 Mo1E Mo2E C22 -133.4(14)
N3 Mo1E Mo2E C28 11(5)
C22 Mo1E Mo2E C28 -11(2)
N4 Mo1E Mo2E C28 -17.9(17)
C26 Mo1E Mo2E C28 1(4)
Li1 Mo1E Mo2E C28 -144.5(19)
C14 Mo1D N1 C1 -131(4)
Mo2D Mo1D N1 C1 36(4)
C19 Mo1D N1 C1 -163(4)
C15 Mo1D N1 C1 -103(4)
Mo2D Mo1D N1 C14 167.2(10)
C1 Mo1D N1 C14 131(4)
C19 Mo1D N1 C14 -32.3(6)
C15 Mo1D N1 C14 28.3(6)
C14 Mo1D N1 Mo2D -167.2(10)
C1 Mo1D N1 Mo2D -36(4)
C19 Mo1D N1 Mo2D 160.5(9)
C15 Mo1D N1 Mo2D -138.9(10)
C14 Mo1D N1 Mo1A 167.7(14)
Mo2D Mo1D N1 Mo1A -25.1(18)
C1 Mo1D N1 Mo1A -61(5)
C19 Mo1D N1 Mo1A 135.4(13)
C15 Mo1D N1 Mo1A -164.0(13)
N2 Mo2D N1 Mo1D 169.3(18)
C1 Mo2D N1 Mo1D 163.8(15)
C5 Mo2D N1 Mo1D 168.7(15)
Li1 Mo2D N1 Mo1D 33.8(17)
N2 Mo2D N1 C1 5.6(13)
Mo1D Mo2D N1 C1 -163.8(15)
C5 Mo2D N1 C1 5.0(7)
Li1 Mo2D N1 C1 -129.9(9)
N2 Mo2D N1 C14 51(4)
C1 Mo2D N1 C14 46(4)
Mo1D Mo2D N1 C14 -118(4)
C5 Mo2D N1 C14 51(4)
Li1 Mo2D N1 C14 -84(4)
N2 Mo2D N1 Mo1A -170.9(19)
C1 Mo2D N1 Mo1A -176.5(8)
Mo1D Mo2D N1 Mo1A 19.7(15)
C5 Mo2D N1 Mo1A -171.5(13)
Li1 Mo2D N1 Mo1A 53.6(5)
Mo2A Mo1A N1 Mo1D 157.1(16)
N3 Mo1A N1 Mo1D -76(2)
C1T Mo1A N1 Mo1D 40.8(16)
Li1 Mo1A N1 Mo1D 88.1(16)
Mo2A Mo1A N1 C1 -0.7(5)
N3 Mo1A N1 C1 125.9(10)
C1T Mo1A N1 C1 -117.0(5)
Li1 Mo1A N1 C1 -69.8(6)
Mo2A Mo1A N1 C14 171.3(6)
N3 Mo1A N1 C14 -62.1(13)
C1T Mo1A N1 C14 55.0(6)
Li1 Mo1A N1 C14 102.2(7)
Mo2A Mo1A N1 Mo2D 2.4(7)
N3 Mo1A N1 Mo2D 129.0(12)
C1T Mo1A N1 Mo2D -113.8(7)
Li1 Mo1A N1 Mo2D -66.6(8)
N1 Mo2D N2 C1 -4.7(11)
Mo1D Mo2D N2 C1 3(2)
C5 Mo2D N2 C1 164(17)
Li1 Mo2D N2 C1 121.1(16)
C1 Mo2D N2 Mo2A 174.9(13)
N1 Mo2D N2 Mo2A 170(2)
Mo1D Mo2D N2 Mo2A 178(3)
C5 Mo2D N2 Mo2A -22(18)
Li1 Mo2D N2 Mo2A -64.1(12)
Mo1A Mo2A N2 Mo2D -6.4(13)
N4 Mo2A N2 Mo2D -134.4(16)
C2T Mo2A N2 Mo2D 110.4(13)
C1B Mo2A N2 Mo2D -70.4(13)
Li1 Mo2A N2 Mo2D 62.6(13)
Mo1A Mo2A N2 C5 175.5(5)
N4 Mo2A N2 C5 47.5(13)
C2T Mo2A N2 C5 -67.7(6)
C1B Mo2A N2 C5 111.5(5)
Li1 Mo2A N2 C5 -115.5(6)
Mo1A Mo2A N2 C1 -1.3(4)
N4 Mo2A N2 C1 -129.3(11)
C2T Mo2A N2 C1 115.5(5)
C1B Mo2A N2 C1 -65.3(4)
Li1 Mo2A N2 C1 67.7(5)
N4 Mo1E N3 C22 -10.4(16)
Mo2E Mo1E N3 C22 -22(3)
C26 Mo1E N3 C22 111(10)
Li1 Mo1E N3 C22 127(3)
C22 Mo1E N3 C26 -111(10)
N4 Mo1E N3 C26 -122(9)
Mo2E Mo1E N3 C26 -134(8)
Li1 Mo1E N3 C26 15(12)
C22 Mo1E N3 Mo1A 162.2(18)
N4 Mo1E N3 Mo1A 152(3)
Mo2E Mo1E N3 Mo1A 140(5)
C26 Mo1E N3 Mo1A -86(10)
Li1 Mo1E N3 Mo1A -71(2)
Mo2A Mo1A N3 Mo1E -16.9(19)
N1 Mo1A N3 Mo1E -143(2)
C1T Mo1A N3 Mo1E 99.9(19)
Li1 Mo1A N3 Mo1E 52.0(19)
Mo2A Mo1A N3 C22 1.2(5)
N1 Mo1A N3 C22 -125.4(11)
C1T Mo1A N3 C22 118.0(5)
Li1 Mo1A N3 C22 70.1(6)
Mo2A Mo1A N3 C26 177.3(5)
N1 Mo1A N3 C26 50.7(13)
C1T Mo1A N3 C26 -65.9(6)
Li1 Mo1A N3 C26 -113.8(6)
C22 Mo2E N4 C27 178(5)
Mo1E Mo2E N4 C27 164.0(13)
C28 Mo2E N4 C27 -28.4(6)
C27 Mo2E N4 C22 -178(5)
Mo1E Mo2E N4 C22 -14(4)
C28 Mo2E N4 C22 154(4)
C27 Mo2E N4 Mo1E -164.0(13)
C22 Mo2E N4 Mo1E 14(4)
C28 Mo2E N4 Mo1E 167.6(10)
C27 Mo2E N4 Mo2A -170(3)
C22 Mo2E N4 Mo2A 8(7)
Mo1E Mo2E N4 Mo2A -6(4)
C28 Mo2E N4 Mo2A 162(3)
N3 Mo1E N4 Mo2E -159(3)
C22 Mo1E N4 Mo2E -172(2)
C26 Mo1E N4 Mo2E -167(2)
Li1 Mo1E N4 Mo2E 53(2)
N3 Mo1E N4 C27 65(4)
C22 Mo1E N4 C27 53(3)
Mo2E Mo1E N4 C27 -135(4)
C26 Mo1E N4 C27 57(3)
Li1 Mo1E N4 C27 -83(3)
N3 Mo1E N4 C22 13(2)
Mo2E Mo1E N4 C22 172(2)
C26 Mo1E N4 C22 4.7(9)
Li1 Mo1E N4 C22 -135.2(13)
N3 Mo1E N4 Mo2A -156(3)
C22 Mo1E N4 Mo2A -168.2(11)
Mo2E Mo1E N4 Mo2A 4(2)
C26 Mo1E N4 Mo2A -163.5(17)
Li1 Mo1E N4 Mo2A 56.6(6)
Mo1A Mo2A N4 Mo2E -180(3)
N2 Mo2A N4 Mo2E -52(4)
C2T Mo2A N4 Mo2E 63(3)
C1B Mo2A N4 Mo2E -116(3)
Li1 Mo2A N4 Mo2E 111(3)
Mo1A Mo2A N4 C27 167.9(6)
N2 Mo2A N4 C27 -64.1(13)
C2T Mo2A N4 C27 51.1(6)
C1B Mo2A N4 C27 -128.2(6)
Li1 Mo2A N4 C27 99.2(7)
Mo1A Mo2A N4 C22 -3.6(5)
N2 Mo2A N4 C22 124.4(11)
C2T Mo2A N4 C22 -120.4(5)
C1B Mo2A N4 C22 60.3(5)
Li1 Mo2A N4 C22 -72.3(6)
Mo1A Mo2A N4 Mo1E 6.0(8)
N2 Mo2A N4 Mo1E 134.0(13)
C2T Mo2A N4 Mo1E -110.8(8)
C1B Mo2A N4 Mo1E 69.9(8)
Li1 Mo2A N4 Mo1E -62.7(9)
N2 Mo2D C1 N1 -175.1(11)
Mo1D Mo2D C1 N1 6.4(6)
C5 Mo2D C1 N1 -175.9(6)
Li1 Mo2D C1 N1 69.4(9)
N1 Mo2D C1 N2 175.1(11)
Mo1D Mo2D C1 N2 -178.5(12)
C5 Mo2D C1 N2 -0.7(7)
Li1 Mo2D C1 N2 -115.5(14)
N2 Mo2D C1 C2 6(4)
N1 Mo2D C1 C2 -179(3)
Mo1D Mo2D C1 C2 -172(3)
C5 Mo2D C1 C2 5(3)
Li1 Mo2D C1 C2 -109(3)
N2 Mo2D C1 Mo1D 178.5(12)
N1 Mo2D C1 Mo1D -6.4(6)
C5 Mo2D C1 Mo1D 177.8(7)
Li1 Mo2D C1 Mo1D 63.0(10)
Mo1D N1 C1 Mo2D -44(4)
C14 N1 C1 Mo2D -168.6(10)
Mo1A N1 C1 Mo2D 3.7(9)
Mo1D N1 C1 N2 -48(5)
C14 N1 C1 N2 -172.5(6)
Mo2D N1 C1 N2 -3.9(9)
Mo1A N1 C1 N2 -0.1(8)
Mo1D N1 C1 C2 135(4)
C14 N1 C1 C2 10.9(11)
Mo2D N1 C1 C2 179.5(11)
Mo1A N1 C1 C2 -176.7(5)
C14 N1 C1 Mo1D -124(5)
Mo2D N1 C1 Mo1D 44(4)
Mo1A N1 C1 Mo1D 48(4)
C5 N2 C1 Mo2D 178.6(13)
Mo2A N2 C1 Mo2D -4.4(11)
Mo2D N2 C1 N1 5.4(12)
C5 N2 C1 N1 -176.0(5)
Mo2A N2 C1 N1 1.0(8)
Mo2D N2 C1 C2 -177.9(12)
C5 N2 C1 C2 0.7(9)
Mo2A N2 C1 C2 177.7(5)
Mo2D N2 C1 Mo1D -1.5(12)
C5 N2 C1 Mo1D 177.1(7)
Mo2A N2 C1 Mo1D -5.9(7)
N1 Mo1D C1 Mo2D 134(5)
C14 Mo1D C1 Mo2D 179.8(11)
C19 Mo1D C1 Mo2D 150.4(10)
C15 Mo1D C1 Mo2D -150.4(10)
C14 Mo1D C1 N1 46(4)
Mo2D Mo1D C1 N1 -134(5)
C19 Mo1D C1 N1 17(4)
C15 Mo1D C1 N1 76(4)
N1 Mo1D C1 N2 135(4)
C14 Mo1D C1 N2 -179.1(7)
Mo2D Mo1D C1 N2 1.2(9)
C19 Mo1D C1 N2 151.6(7)
C15 Mo1D C1 N2 -149.3(6)
N1 Mo1D C1 C2 -49(5)
C14 Mo1D C1 C2 -3.2(12)
Mo2D Mo1D C1 C2 177.0(11)
C19 Mo1D C1 C2 -32.6(11)
C15 Mo1D C1 C2 26.6(10)
Mo2D C1 C2 C3 -5(3)
N1 C1 C2 C3 176.7(8)
N2 C1 C2 C3 0.1(11)
Mo1D C1 C2 C3 -175.6(9)
C1 C2 C3 C4 0.2(14)
C2 C3 C4 C5 -1.3(14)
C3 C4 C5 N2 2.2(12)
C3 C4 C5 C6 177.7(8)
C3 C4 C5 Mo2D 2.9(13)
C1 N2 C5 C4 -1.9(10)
Mo2A N2 C5 C4 -178.5(6)
C1 N2 C5 C6 -177.5(5)
Mo2A N2 C5 C6 5.8(9)
C1 N2 C5 Mo2D -163(17)
Mo2A N2 C5 Mo2D 20(17)
N2 Mo2D C5 C4 -19(17)
C1 Mo2D C5 C4 -3.1(11)
N1 Mo2D C5 C4 -7.2(16)
Mo1D Mo2D C5 C4 1(2)
Li1 Mo2D C5 C4 119.1(10)
C1 Mo2D C5 N2 16(16)
N1 Mo2D C5 N2 12(16)
Mo1D Mo2D C5 N2 20(16)
Li1 Mo2D C5 N2 138(17)
N2 Mo2D C5 C6 166(17)
C1 Mo2D C5 C6 -178.2(7)
N1 Mo2D C5 C6 177.7(10)
Mo1D Mo2D C5 C6 -174.0(16)
Li1 Mo2D C5 C6 -56.0(11)
C4 C5 C6 C7 -74.7(10)
N2 C5 C6 C7 100.9(8)
Mo2D C5 C6 C7 100.4(8)
C4 C5 C6 C11 101.0(9)
N2 C5 C6 C11 -83.3(8)
Mo2D C5 C6 C11 -83.8(8)
C11 C6 C7 C8 6.1(11)
C5 C6 C7 C8 -178.2(7)
C11 C6 C7 C12 -176.6(7)
C5 C6 C7 C12 -0.9(11)
C6 C7 C8 C9 -2.6(12)
C12 C7 C8 C9 -180.0(8)
C7 C8 C9 C10 -1.1(14)
C8 C9 C10 C11 1.3(14)
C9 C10 C11 C6 2.0(12)
C9 C10 C11 C13 -173.0(8)
C7 C6 C11 C10 -5.7(10)
C5 C6 C11 C10 178.6(7)
C7 C6 C11 C13 169.3(7)
C5 C6 C11 C13 -6.5(10)
Mo1D N1 C14 C15 -90.5(15)
C1 N1 C14 C15 70.9(11)
Mo2D N1 C14 C15 31(4)
Mo1A N1 C14 C15 -101.2(9)
C1 N1 C14 Mo1D 161.5(15)
Mo2D N1 C14 Mo1D 122(4)
Mo1A N1 C14 Mo1D -10.7(12)
Mo1D N1 C14 C19 86.4(14)
C1 N1 C14 C19 -112.1(8)
Mo2D N1 C14 C19 -152(3)
Mo1A N1 C14 C19 75.7(9)
Mo2D Mo1D C14 N1 -10.1(8)
C1 Mo1D C14 N1 -10.3(8)
C19 Mo1D C14 N1 110.1(12)
C15 Mo1D C14 N1 -111.3(13)
N1 Mo1D C14 C15 111.3(13)
Mo2D Mo1D C14 C15 101.1(12)
C1 Mo1D C14 C15 101.0(9)
C19 Mo1D C14 C15 -138.6(12)
N1 Mo1D C14 C19 -110.1(12)
Mo2D Mo1D C14 C19 -120.3(10)
C1 Mo1D C14 C19 -120.4(8)
C15 Mo1D C14 C19 138.6(12)
N1 C14 C15 C16 170.8(11)
Mo1D C14 C15 C16 130.4(14)
C19 C14 C15 C16 -6.2(16)
N1 C14 C15 C20 -10.6(16)
Mo1D C14 C15 C20 -51.0(15)
C19 C14 C15 C20 172.4(10)
N1 C14 C15 Mo1D 40.4(9)
C19 C14 C15 Mo1D -136.6(13)
N1 Mo1D C15 C14 -61.5(14)
Mo2D Mo1D C15 C14 -93.7(15)
C1 Mo1D C15 C14 -74.7(11)
C19 Mo1D C15 C14 25.5(8)
N1 Mo1D C15 C16 -134.3(18)
C14 Mo1D C15 C16 -73(2)
Mo2D Mo1D C15 C16 -166.4(16)
C1 Mo1D C15 C16 -147.4(16)
C19 Mo1D C15 C16 -47.2(17)
N1 Mo1D C15 C20 74.4(15)
C14 Mo1D C15 C20 136.0(14)
Mo2D Mo1D C15 C20 42.3(13)
C1 Mo1D C15 C20 61.3(9)
C19 Mo1D C15 C20 161.5(10)
C14 C15 C16 C17 4(3)
C20 C15 C16 C17 -174.4(18)
Mo1D C15 C16 C17 40(3)
C19 C18 C17 C16 -1(4)
C15 C16 C17 C18 0(4)
C17 C18 C19 C14 -1(3)
C17 C18 C19 C21 179.9(18)
C17 C18 C19 Mo1D -41(3)
N1 C14 C19 C18 -172.4(12)
C15 C14 C19 C18 4.8(16)
Mo1D C14 C19 C18 -134.6(15)
N1 C14 C19 C21 6.4(14)
C15 C14 C19 C21 -176.4(10)
Mo1D C14 C19 C21 44.2(14)
N1 C14 C19 Mo1D -37.8(9)
C15 C14 C19 Mo1D 139.4(13)
N1 Mo1D C19 C18 135.5(19)
C14 Mo1D C19 C18 73(2)
Mo2D Mo1D C19 C18 153.0(16)
C1 Mo1D C19 C18 131.6(16)
C15 Mo1D C19 C18 50.8(17)
N1 Mo1D C19 C14 62.0(14)
Mo2D Mo1D C19 C14 79.6(15)
C1 Mo1D C19 C14 58.2(9)
C15 Mo1D C19 C14 -22.6(8)
N1 Mo1D C19 C21 -81.1(15)
C14 Mo1D C19 C21 -143.1(13)
Mo2D Mo1D C19 C21 -63.5(14)
C1 Mo1D C19 C21 -84.9(9)
C15 Mo1D C19 C21 -165.7(9)
N4 Mo1E C22 N3 169.7(16)
Mo2E Mo1E C22 N3 166.9(17)
C26 Mo1E C22 N3 -6.7(10)
Li1 Mo1E C22 N3 -128(2)
N3 Mo1E C22 N4 -169.7(16)
Mo2E Mo1E C22 N4 -2.8(8)
C26 Mo1E C22 N4 -176.4(7)
Li1 Mo1E C22 N4 62.1(14)
N3 Mo1E C22 C23 22(4)
N4 Mo1E C22 C23 -168(3)
Mo2E Mo1E C22 C23 -171(3)
C26 Mo1E C22 C23 16(4)
Li1 Mo1E C22 C23 -106(3)
N3 Mo1E C22 Mo2E -166.9(17)
N4 Mo1E C22 Mo2E 2.8(8)
C26 Mo1E C22 Mo2E -173.6(10)
Li1 Mo1E C22 Mo2E 64.9(15)
C26 N3 C22 Mo1E 167.8(18)
Mo1A N3 C22 Mo1E -15.8(17)
Mo1E N3 C22 N4 11.7(18)
C26 N3 C22 N4 179.4(5)
Mo1A N3 C22 N4 -4.1(8)
Mo1E N3 C22 C23 -170.8(18)
C26 N3 C22 C23 -3.0(10)
Mo1A N3 C22 C23 173.4(5)
Mo1E N3 C22 Mo2E 13.3(18)
C26 N3 C22 Mo2E -178.9(8)
Mo1A N3 C22 Mo2E -2.5(9)
Mo2E N4 C22 Mo1E 18(5)
C27 N4 C22 Mo1E -159.5(12)
Mo2A N4 C22 Mo1E 12.6(12)
Mo2E N4 C22 N3 10(5)
C27 N4 C22 N3 -166.9(6)
Mo1E N4 C22 N3 -7.4(11)
Mo2A N4 C22 N3 5.2(8)
Mo2E N4 C22 C23 -167(5)
C27 N4 C22 C23 15.6(10)
Mo1E N4 C22 C23 175.1(13)
Mo2A N4 C22 C23 -172.3(5)
C27 N4 C22 Mo2E -177(5)
Mo1E N4 C22 Mo2E -18(5)
Mo2A N4 C22 Mo2E -5(5)
N4 Mo2E C22 Mo1E -162(5)
C27 Mo2E C22 Mo1E -159.4(14)
C28 Mo2E C22 Mo1E 172.1(14)
N4 Mo2E C22 N3 -170(5)
C27 Mo2E C22 N3 -168.1(8)
Mo1E Mo2E C22 N3 -8.7(12)
C28 Mo2E C22 N3 163.4(7)
C27 Mo2E C22 N4 2(4)
Mo1E Mo2E C22 N4 162(5)
C28 Mo2E C22 N4 -26(5)
N4 Mo2E C22 C23 14(6)
C27 Mo2E C22 C23 16.4(15)
Mo1E Mo2E C22 C23 175.8(14)
C28 Mo2E C22 C23 -12.1(15)
Mo1E C22 C23 C24 -15(4)
N3 C22 C23 C24 0.9(11)
N4 C22 C23 C24 178.4(7)
Mo2E C22 C23 C24 176.0(11)
C22 C23 C24 C25 1.0(13)
C23 C24 C25 C26 -0.7(14)
C24 C25 C26 N3 -1.5(12)
C24 C25 C26 C35 176.4(8)
C24 C25 C26 Mo1E 3.5(13)
Mo1E N3 C26 C25 109(10)
C22 N3 C26 C25 3.4(10)
Mo1A N3 C26 C25 -172.7(6)
Mo1E N3 C26 C35 -69(10)
C22 N3 C26 C35 -174.7(6)
Mo1A N3 C26 C35 9.3(9)
C22 N3 C26 Mo1E -106(10)
Mo1A N3 C26 Mo1E 78(10)
N3 Mo1E C26 C25 -73(10)
C22 Mo1E C26 C25 -6.3(15)
N4 Mo1E C26 C25 -10(2)
Mo2E Mo1E C26 C25 -18(3)
Li1 Mo1E C26 C25 120.7(12)
C22 Mo1E C26 N3 67(10)
N4 Mo1E C26 N3 63(10)
Mo2E Mo1E C26 N3 55(9)
Li1 Mo1E C26 N3 -166(11)
N3 Mo1E C26 C35 113(10)
C22 Mo1E C26 C35 -179.7(9)
N4 Mo1E C26 C35 176.5(13)
Mo2E Mo1E C26 C35 168(2)
Li1 Mo1E C26 C35 -52.7(15)
Mo2E N4 C27 C32 -111(2)
C22 N4 C27 C32 67.8(11)
Mo1E N4 C27 C32 27(3)
Mo2A N4 C27 C32 -103.7(8)
Mo2E N4 C27 C28 69(2)
C22 N4 C27 C28 -112.6(8)
Mo1E N4 C27 C28 -153(2)
Mo2A N4 C27 C28 75.9(9)
C22 N4 C27 Mo2E 179(2)
Mo1E N4 C27 Mo2E 138(4)
Mo2A N4 C27 Mo2E 7(2)
C22 Mo2E C27 N4 -0.7(14)
Mo1E Mo2E C27 N4 -13.8(12)
C28 Mo2E C27 N4 123.0(19)
N4 Mo2E C27 C32 88(2)
C22 Mo2E C27 C32 87.1(12)
Mo1E Mo2E C27 C32 74.0(18)
C28 Mo2E C27 C32 -149.2(15)
N4 Mo2E C27 C28 -123.0(19)
C22 Mo2E C27 C28 -123.7(7)
Mo1E Mo2E C27 C28 -136.8(12)
N4 C27 C28 C29 -177.0(8)
C32 C27 C28 C29 2.7(12)
Mo2E C27 C28 C29 -149.8(13)
N4 C27 C28 C33 3.2(12)
C32 C27 C28 C33 -177.2(9)
Mo2E C27 C28 C33 30.3(14)
N4 C27 C28 Mo2E -27.2(10)
C32 C27 C28 Mo2E 152.5(15)
N4 Mo2E C28 C29 104(2)
C27 Mo2E C28 C29 55(2)
C22 Mo2E C28 C29 111.2(17)
Mo1E Mo2E C28 C29 118(2)
N4 Mo2E C28 C27 49(2)
C22 Mo2E C28 C27 56.7(12)
Mo1E Mo2E C28 C27 63(2)
N4 Mo2E C28 C33 -105(2)
C27 Mo2E C28 C33 -154.0(12)
C22 Mo2E C28 C33 -97.3(10)
Mo1E Mo2E C28 C33 -91(2)
C27 C28 C29 C30 -0.9(14)
C33 C28 C29 C30 178.9(10)
Mo2E C28 C29 C30 -35(2)
C28 C29 C30 C31 0.6(18)
C29 C30 C31 C32 -2(2)
C30 C31 C32 C27 4.0(19)
C30 C31 C32 C34 -177.1(14)
N4 C27 C32 C31 175.4(10)
C28 C27 C32 C31 -4.3(15)
Mo2E C27 C32 C31 142.4(16)
N4 C27 C32 C34 -3.5(15)
C28 C27 C32 C34 176.8(10)
Mo2E C27 C32 C34 -36.5(19)
C25 C26 C35 C36 97.7(9)
N3 C26 C35 C36 -84.3(8)
Mo1E C26 C35 C36 -88.9(10)
C25 C26 C35 C40 -78.4(9)
N3 C26 C35 C40 99.6(7)
Mo1E C26 C35 C40 95.0(9)
C40 C35 C36 C37 -5.5(11)
C26 C35 C36 C37 178.5(7)
C40 C35 C36 C41 169.8(7)
C26 C35 C36 C41 -6.2(10)
C35 C36 C37 C38 2.7(13)
C41 C36 C37 C38 -172.6(8)
C36 C37 C38 C39 1.2(14)
C37 C38 C39 C40 -2.3(16)
C38 C39 C40 C35 -0.5(14)
C38 C39 C40 C42 178.5(9)
C36 C35 C40 C39 4.5(10)
C26 C35 C40 C39 -179.3(7)
C36 C35 C40 C42 -174.6(7)
C26 C35 C40 C42 1.6(10)
C45 O1A C44 C43 -65.8(15)
Li1 O1A C44 C43 117.0(14)
C44 O1A C45 C46 -57.5(16)
Li1 O1A C45 C46 119.6(14)
C45 O1A Li1 Mo1A -39(3)
C44 O1A Li1 Mo1A 138(2)
C45 O1A Li1 Mo2A 117(2)
C44 O1A Li1 Mo2A -66(3)
C45 O1A Li1 Mo1E 25(2)
C44 O1A Li1 Mo1E -158.0(14)
C45 O1A Li1 Mo2D -155.9(19)
C44 O1A Li1 Mo2D 21(3)
Mo2A Mo1A Li1 O1A 167(3)
N1 Mo1A Li1 O1A -103(3)
N3 Mo1A Li1 O1A 74(3)
C1T Mo1A Li1 O1A -21(3)
N1 Mo1A Li1 Mo2A 90.4(2)
N3 Mo1A Li1 Mo2A -92.7(2)
C1T Mo1A Li1 Mo2A 172.0(6)
Mo2A Mo1A Li1 Mo1E 74.5(8)
N1 Mo1A Li1 Mo1E 164.8(8)
N3 Mo1A Li1 Mo1E -18.2(7)
C1T Mo1A Li1 Mo1E -113.5(9)
Mo2A Mo1A Li1 Mo2D -49.4(6)
N1 Mo1A Li1 Mo2D 40.9(6)
N3 Mo1A Li1 Mo2D -142.1(6)
C1T Mo1A Li1 Mo2D 122.6(8)
Mo1A Mo2A Li1 O1A -167(3)
N4 Mo2A Li1 O1A -73(3)
N2 Mo2A Li1 O1A 103(3)
C2T Mo2A Li1 O1A 18(2)
C1B Mo2A Li1 O1A -161(2)
N4 Mo2A Li1 Mo1A 93.5(2)
N2 Mo2A Li1 Mo1A -89.8(2)
C2T Mo2A Li1 Mo1A -175.1(6)
C1B Mo2A Li1 Mo1A 6.2(6)
Mo1A Mo2A Li1 Mo1E -51.3(7)
N4 Mo2A Li1 Mo1E 42.1(8)
N2 Mo2A Li1 Mo1E -141.2(7)
C2T Mo2A Li1 Mo1E 133.5(9)
C1B Mo2A Li1 Mo1E -45.2(9)
Mo1A Mo2A Li1 Mo2D 66.1(5)
N4 Mo2A Li1 Mo2D 159.6(5)
N2 Mo2A Li1 Mo2D -23.7(5)
C2T Mo2A Li1 Mo2D -109.0(7)
C1B Mo2A Li1 Mo2D 72.3(7)
N3 Mo1E Li1 O1A -55(4)
C22 Mo1E Li1 O1A 47(3)
N4 Mo1E Li1 O1A 92.3(17)
Mo2E Mo1E Li1 O1A 107.6(19)
C26 Mo1E Li1 O1A -53(2)
N3 Mo1E Li1 Mo1A 90(3)
C22 Mo1E Li1 Mo1A -168(2)
N4 Mo1E Li1 Mo1A -123.1(13)
Mo2E Mo1E Li1 Mo1A -107.9(14)
C26 Mo1E Li1 Mo1A 91.8(14)
N3 Mo1E Li1 Mo2A 157(3)
C22 Mo1E Li1 Mo2A -100.9(18)
N4 Mo1E Li1 Mo2A -55.9(7)
Mo2E Mo1E Li1 Mo2A -40.6(11)
C26 Mo1E Li1 Mo2A 159.0(17)
N3 Mo1E Li1 Mo2D 125(3)
C22 Mo1E Li1 Mo2D -132.3(19)
N4 Mo1E Li1 Mo2D -87.3(10)
Mo2E Mo1E Li1 Mo2D -72.0(12)
C26 Mo1E Li1 Mo2D 127.6(14)
N2 Mo2D Li1 O1A -48(3)
C1 Mo2D Li1 O1A 41(3)
N1 Mo2D Li1 O1A 90(2)
Mo1D Mo2D Li1 O1A 102(2)
C5 Mo2D Li1 O1A -50(3)
N2 Mo2D Li1 Mo1A 163(2)
C1 Mo2D Li1 Mo1A -107.9(12)
N1 Mo2D Li1 Mo1A -59.0(6)
Mo1D Mo2D Li1 Mo1A -46.4(6)
C5 Mo2D Li1 Mo1A 161.5(13)
N2 Mo2D Li1 Mo2A 87.8(18)
C1 Mo2D Li1 Mo2A 176.5(15)
N1 Mo2D Li1 Mo2A -134.6(11)
Mo1D Mo2D Li1 Mo2A -122.0(9)
C5 Mo2D Li1 Mo2A 85.9(9)
N2 Mo2D Li1 Mo1E 132(2)
C1 Mo2D Li1 Mo1E -139.6(13)
N1 Mo2D Li1 Mo1E -90.7(9)
Mo1D Mo2D Li1 Mo1E -78.2(9)
C5 Mo2D Li1 Mo1E 129.8(11)
